data_1531708
loop_
_publ_author_name
'Kloess, K.H.'
'Hinz-Huebner, D.'
'Ruschewitz, U.'

_publ_section_title
;
 Ueber eine neue Modifikation des Na2 C2
;
_journal_name_full 'Zeitschrift fuer Anorganische und Allgemeine Chemie'
_journal_page_first 2701
_journal_page_last 2704
_journal_volume 628
_journal_year 2002
_chemical_formula_sum 'C2 Na2'
_chemical_name_systematic 'Na2 C2'
_space_group_IT_number 71
_symmetry_space_group_name_Hall '-I 2 2'
_symmetry_space_group_name_H-M 'I m m m'
_cell_angle_alpha 90
_cell_angle_beta 90
_cell_angle_gamma 90
_cell_formula_units_Z 2
_cell_length_a 4.1893
_cell_length_b 6.4007
_cell_length_c 5.3862
_cell_volume 144.428
_citation_journal_id_ASTM ZAACAB
_cod_data_source_file Kloess_ZAACAB_2002_1025.cif
_cod_data_source_block C2Na2
_cod_database_code 1531708

loop_
_symmetry_equiv_pos_as_xyz
x,y,z
-x,-y,z
x,-y,-z
-x,y,-z
-x,-y,-z
x,y,-z
-x,y,z
x,-y,z
x+1/2,y+1/2,z+1/2
-x+1/2,-y+1/2,z+1/2
x+1/2,-y+1/2,-z+1/2
-x+1/2,y+1/2,-z+1/2
-x+1/2,-y+1/2,-z+1/2
x+1/2,y+1/2,-z+1/2
-x+1/2,y+1/2,z+1/2
x+1/2,-y+1/2,z+1/2

loop_
_atom_site_label
_atom_site_type_symbol
_atom_site_fract_x
_atom_site_fract_y
_atom_site_fract_z
_atom_site_occupancy
_atom_site_U_iso_or_equiv
Na1 Na 0 0.2446 0 1 0.0
C1 C 0 0 0.3886 1 0.0
